data_4303309
loop_
_publ_author_name
'Suzanne C. Bart'
'Frank W. Heinemann'
'Christian Anthon'
'Christina Hauser'
'Karsten Meyer'

_publ_contact_author
;                                                                               
        Prof. Dr. K. Meyer       
        Department of Chemistry and Pharmacy
        Inorganic Chemistry
        Universit\"at Erlangen-N\"urnberg                   
        Egerlandstr. 1                                     
        D-91058 Erlangen                               
        Bundesrepublik Deutschland                             
;
_publ_contact_author_email Karsten.Meyer@chemie.uni-erlangen.de
_publ_contact_author_fax '049 9131 852-7367'
_publ_contact_author_phone '049 9131 852-7360'
_publ_section_title
;
A New Tripodal Ligand System with Steric and Electronic Modularity for
Uranium Coordination Chemistry
;
_journal_name_full 'Inorganic Chemistry'
_journal_page_first 9419
_journal_page_last 9426
_journal_paper_doi 10.1021/ic9012697
_journal_volume 48
_journal_year 2009
_chemical_absolute_configuration ad
_chemical_formula_moiety 'C65 H86 N4 O3 U, 2(C5 H12)'
_chemical_formula_sum 'C75 H110 N4 O3 U'
_chemical_formula_weight 1353.70
_chemical_name_systematic
; 
 ? 
;
_space_group_IT_number 82
_symmetry_cell_setting tetragonal
_symmetry_space_group_name_Hall 'I -4'
_symmetry_space_group_name_H-M 'I -4'
_atom_sites_solution_hydrogens geom
_atom_sites_solution_primary direct
_atom_sites_solution_secondary difmap
_audit_creation_method SHELXL-97
_cell_angle_alpha 90.00
_cell_angle_beta 90.00
_cell_angle_gamma 90.00
_cell_formula_units_Z 8
_cell_length_a 27.122(4)
_cell_length_b 27.122(4)
_cell_length_c 21.761(3)
_cell_measurement_reflns_used 545
_cell_measurement_temperature 150(2)
_cell_measurement_theta_max 20.00
_cell_measurement_theta_min 6.00
_cell_volume 16007(4)
_computing_cell_refinement 'EVALCCD (Duisenberg, 2003)'
_computing_data_collection 'COLLECT (Bruker-Nonius, 2002)'
_computing_data_reduction 'EVALCCD (Duisenberg, 2003)'
_computing_molecular_graphics 'SHELXTL 6.12 (Bruker AXS, 2002)'
_computing_publication_material 'SHELXTL 6.12 (Bruker AXS, 2002)'
_computing_structure_refinement 'SHELXTL 6.12 (Bruker AXS, 2002)'
_computing_structure_solution 'SHELXTL 6.12 (Bruker AXS, 2002)'
_diffrn_ambient_temperature 150(2)
_diffrn_detector_area_resol_mean 9
_diffrn_measured_fraction_theta_full 0.990
_diffrn_measured_fraction_theta_max 0.990
_diffrn_measurement_device_type 'Bruker-Nonius KappaCCD'
_diffrn_measurement_method
;
 \f- and \w-rotations with 1.80 \% and 216 sec per frame
;
_diffrn_radiation_monochromator graphite
_diffrn_radiation_source 'fine-focus sealed tube'
_diffrn_radiation_type MoK\a
_diffrn_radiation_wavelength 0.71073
_diffrn_reflns_av_R_equivalents 0.0610
_diffrn_reflns_av_sigmaI/netI 0.0555
_diffrn_reflns_limit_h_max 34
_diffrn_reflns_limit_h_min -34
_diffrn_reflns_limit_k_max 34
_diffrn_reflns_limit_k_min -34
_diffrn_reflns_limit_l_max 27
_diffrn_reflns_limit_l_min -27
_diffrn_reflns_number 150726
_diffrn_reflns_theta_full 27.10
_diffrn_reflns_theta_max 27.10
_diffrn_reflns_theta_min 3.24
_exptl_absorpt_coefficient_mu 2.069
_exptl_absorpt_correction_T_max 0.750
_exptl_absorpt_correction_T_min 0.577
_exptl_absorpt_correction_type multi-scan
_exptl_absorpt_process_details 'SADABS, Bruker-AXS, 2002'
_exptl_crystal_colour yellow
_exptl_crystal_density_diffrn 1.123
_exptl_crystal_density_method 'not measured'
_exptl_crystal_description block
_exptl_crystal_F_000 5632
_exptl_crystal_size_max 0.27
_exptl_crystal_size_mid 0.25
_exptl_crystal_size_min 0.14
_refine_diff_density_max 3.137
_refine_diff_density_min -1.771
_refine_diff_density_rms 0.135
_refine_ls_abs_structure_details
;
 Flack H D (1983), Acta Cryst. A39, 876-881
 8307 Friedel pairs used in the refinement of Flack parameter
;
_refine_ls_abs_structure_Flack 0.003(6)
_refine_ls_extinction_method none
_refine_ls_goodness_of_fit_ref 1.191
_refine_ls_hydrogen_treatment constr
_refine_ls_matrix_type full
_refine_ls_number_parameters 920
_refine_ls_number_reflns 17291
_refine_ls_number_restraints 477
_refine_ls_restrained_S_all 1.198
_refine_ls_R_factor_all 0.0731
_refine_ls_R_factor_gt 0.0418
_refine_ls_shift/su_max 0.009
_refine_ls_shift/su_mean 0.000
_refine_ls_structure_factor_coef Fsqd
_refine_ls_weighting_details 'calc w=1/[\s^2^(Fo^2^)+(0.0440P)^2^+66.4251P] where P=(Fo^2^+2Fc^2^)/3'
_refine_ls_weighting_scheme calc
_refine_ls_wR_factor_gt 0.0938
_refine_ls_wR_factor_ref 0.1127
_reflns_number_gt 13929
_reflns_number_total 17291
_reflns_threshold_expression >2sigma(I)
_cod_data_source_file ic9012697_si_001_1.cif
_cod_data_source_block sd0805
_cod_original_cell_volume 16008(4)
_cod_original_sg_symbol_Hall I-4
_cod_database_code 4303309

loop_
_symmetry_equiv_pos_as_xyz
'x, y, z'
'-x, -y, z'
'y, -x, -z'
'-y, x, -z'
'x+1/2, y+1/2, z+1/2'
'-x+1/2, -y+1/2, z+1/2'
'y+1/2, -x+1/2, -z+1/2'
'-y+1/2, x+1/2, -z+1/2'

loop_
_atom_site_label
_atom_site_type_symbol
_atom_site_fract_x
_atom_site_fract_y
_atom_site_fract_z
_atom_site_U_iso_or_equiv
_atom_site_adp_type
_atom_site_occupancy
_atom_site_symmetry_multiplicity
_atom_site_calc_flag
_atom_site_refinement_flags
_atom_site_disorder_assembly
_atom_site_disorder_group
U1 U 0.735710(8) 0.186675(7) 0.436977(9) 0.02107(6) Uani 1 1 d . . .
O1 O 0.68739(16) 0.12449(16) 0.4648(2) 0.0295(10) Uani 1 1 d . . .
O2 O 0.81581(15) 0.18374(16) 0.45579(18) 0.0257(9) Uani 1 1 d . . .
O3 O 0.69672(17) 0.25543(15) 0.4136(2) 0.0292(10) Uani 1 1 d . . .
N1 N 0.7599(2) 0.10782(19) 0.3664(2) 0.0283(12) Uani 1 1 d . . .
N2 N 0.78555(18) 0.20716(18) 0.3333(2) 0.0235(11) Uani 1 1 d . . .
N3 N 0.6839(2) 0.1749(2) 0.3292(2) 0.0289(12) Uani 1 1 d . . .
N4 N 0.7315(2) 0.2130(2) 0.5354(2) 0.0278(12) Uani 1 1 d . . .
C1 C 0.8098(2) 0.1182(2) 0.3422(3) 0.0291(14) Uani 1 1 d . . .
H1A H 0.8209 0.0900 0.3169 0.035 Uiso 1 1 calc R . .
H1B H 0.8330 0.1220 0.3769 0.035 Uiso 1 1 calc R . .
C2 C 0.8106(2) 0.1647(3) 0.3035(3) 0.0302(15) Uani 1 1 d . . .
H2A H 0.8453 0.1737 0.2949 0.036 Uiso 1 1 calc R . .
H2B H 0.7943 0.1579 0.2636 0.036 Uiso 1 1 calc R . .
C3 C 0.7507(3) 0.2307(3) 0.2901(3) 0.0319(16) Uani 1 1 d . . .
H3A H 0.7684 0.2391 0.2517 0.038 Uiso 1 1 calc R . .
H3B H 0.7385 0.2618 0.3084 0.038 Uiso 1 1 calc R . .
C4 C 0.7065(3) 0.1978(3) 0.2744(3) 0.0338(16) Uani 1 1 d . . .
H4A H 0.6813 0.2178 0.2529 0.041 Uiso 1 1 calc R . .
H4B H 0.7174 0.1715 0.2459 0.041 Uiso 1 1 calc R . .
C5 C 0.6769(2) 0.1214(2) 0.3196(3) 0.0322(15) Uani 1 1 d . . .
H5A H 0.6583 0.1162 0.2810 0.039 Uiso 1 1 calc R . .
H5B H 0.6569 0.1079 0.3538 0.039 Uiso 1 1 calc R . .
C6 C 0.7254(3) 0.0936(3) 0.3161(3) 0.0352(16) Uani 1 1 d . . .
H6A H 0.7187 0.0578 0.3185 0.042 Uiso 1 1 calc R . .
H6B H 0.7412 0.1003 0.2759 0.042 Uiso 1 1 calc R . .
C7 C 0.7639(3) 0.0688(2) 0.4146(3) 0.0344(16) Uani 1 1 d . . .
H7A H 0.7792 0.0834 0.4517 0.041 Uiso 1 1 calc R . .
H7B H 0.7863 0.0426 0.3995 0.041 Uiso 1 1 calc R . .
C8 C 0.7152(2) 0.0453(2) 0.4329(4) 0.0339(14) Uani 1 1 d . . .
C9 C 0.6790(2) 0.0758(3) 0.4591(3) 0.0337(15) Uani 1 1 d . . .
C10 C 0.6335(3) 0.0532(3) 0.4777(3) 0.0378(17) Uani 1 1 d . . .
C11 C 0.6286(3) 0.0027(3) 0.4682(4) 0.0433(18) Uani 1 1 d . . .
H11A H 0.5987 -0.0124 0.4808 0.052 Uiso 1 1 calc R . .
C12 C 0.6646(3) -0.0276(2) 0.4417(4) 0.0424(17) Uani 1 1 d . A .
C13 C 0.7080(3) -0.0045(3) 0.4244(4) 0.0420(18) Uani 1 1 d . . .
H13A H 0.7334 -0.0236 0.4061 0.050 Uiso 1 1 calc R . .
C14 C 0.5927(3) 0.0821(3) 0.5121(4) 0.0425(18) Uani 1 1 d . . .
C15 C 0.5465(3) 0.0510(4) 0.5218(5) 0.072(3) Uani 1 1 d D . .
H15A H 0.5230 0.0693 0.5474 0.109 Uiso 1 1 calc R . .
H15B H 0.5554 0.0201 0.5423 0.109 Uiso 1 1 calc R . .
H15C H 0.5314 0.0437 0.4819 0.109 Uiso 1 1 calc R . .
C16 C 0.5779(3) 0.1282(3) 0.4770(4) 0.054(2) Uani 1 1 d D . .
H16A H 0.5507 0.1446 0.4984 0.081 Uiso 1 1 calc R . .
H16B H 0.5674 0.1191 0.4355 0.081 Uiso 1 1 calc R . .
H16C H 0.6062 0.1506 0.4745 0.081 Uiso 1 1 calc R . .
C17 C 0.6127(3) 0.0974(3) 0.5752(4) 0.056(2) Uani 1 1 d D . .
H17A H 0.5880 0.1172 0.5967 0.084 Uiso 1 1 calc R . .
H17B H 0.6428 0.1169 0.5697 0.084 Uiso 1 1 calc R . .
H17C H 0.6203 0.0678 0.5993 0.084 Uiso 1 1 calc R . .
C18 C 0.6570(3) -0.0832(3) 0.4338(5) 0.055(2) Uani 1 1 d D . .
C19 C 0.6833(12) -0.1003(12) 0.3755(11) 0.070(6) Uani 0.56(5) 1 d PDU A 1
H19A H 0.7190 -0.0987 0.3817 0.106 Uiso 0.56(5) 1 calc PR A 1
H19B H 0.6740 -0.0789 0.3412 0.106 Uiso 0.56(5) 1 calc PR A 1
H19C H 0.6737 -0.1344 0.3663 0.106 Uiso 0.56(5) 1 calc PR A 1
C20 C 0.6834(10) -0.1100(11) 0.4867(11) 0.048(5) Uani 0.56(5) 1 d PDU A 1
H20A H 0.7162 -0.0956 0.4926 0.071 Uiso 0.56(5) 1 calc PR A 1
H20B H 0.6867 -0.1451 0.4766 0.071 Uiso 0.56(5) 1 calc PR A 1
H20C H 0.6641 -0.1064 0.5245 0.071 Uiso 0.56(5) 1 calc PR A 1
C21 C 0.6033(5) -0.0985(12) 0.4308(17) 0.065(5) Uani 0.56(5) 1 d PDU A 1
H21A H 0.5909 -0.0935 0.3889 0.097 Uiso 0.56(5) 1 calc PR A 1
H21B H 0.5840 -0.0785 0.4595 0.097 Uiso 0.56(5) 1 calc PR A 1
H21C H 0.6003 -0.1334 0.4419 0.097 Uiso 0.56(5) 1 calc PR A 1
C19A C 0.6668(15) -0.0993(16) 0.3644(10) 0.070(6) Uani 0.44(5) 1 d PDU A 2
H19D H 0.7013 -0.0928 0.3537 0.105 Uiso 0.44(5) 1 calc PR A 2
H19E H 0.6452 -0.0803 0.3371 0.105 Uiso 0.44(5) 1 calc PR A 2
H19F H 0.6598 -0.1345 0.3597 0.105 Uiso 0.44(5) 1 calc PR A 2
C20A C 0.6959(11) -0.1090(14) 0.4709(16) 0.050(5) Uani 0.44(5) 1 d PDU A 2
H20D H 0.7282 -0.0945 0.4620 0.075 Uiso 0.44(5) 1 calc PR A 2
H20E H 0.6963 -0.1441 0.4601 0.075 Uiso 0.44(5) 1 calc PR A 2
H20F H 0.6885 -0.1054 0.5147 0.075 Uiso 0.44(5) 1 calc PR A 2
C21A C 0.6072(9) -0.1002(16) 0.455(2) 0.067(6) Uani 0.44(5) 1 d PDU A 2
H21D H 0.5828 -0.0940 0.4229 0.101 Uiso 0.44(5) 1 calc PR A 2
H21E H 0.5979 -0.0820 0.4924 0.101 Uiso 0.44(5) 1 calc PR A 2
H21F H 0.6083 -0.1356 0.4643 0.101 Uiso 0.44(5) 1 calc PR A 2
C22 C 0.8205(2) 0.2463(2) 0.3542(3) 0.0300(15) Uani 1 1 d . . .
H22A H 0.8031 0.2683 0.3834 0.036 Uiso 1 1 calc R . .
H22B H 0.8304 0.2664 0.3183 0.036 Uiso 1 1 calc R . .
C23 C 0.8663(2) 0.2267(2) 0.3850(3) 0.0253(13) Uani 1 1 d . . .
C24 C 0.8619(2) 0.1956(2) 0.4369(3) 0.0237(11) Uani 1 1 d . . .
C25 C 0.9056(2) 0.1773(2) 0.4643(3) 0.0235(13) Uani 1 1 d . . .
C26 C 0.9508(2) 0.1923(2) 0.4394(3) 0.0285(12) Uani 1 1 d . . .
H26A H 0.9800 0.1804 0.4584 0.034 Uiso 1 1 calc R . .
C27 C 0.9559(2) 0.2232(3) 0.3889(3) 0.0309(15) Uani 1 1 d . B .
C28 C 0.9116(2) 0.2398(2) 0.3616(3) 0.0318(15) Uani 1 1 d . . .
H28A H 0.9132 0.2605 0.3264 0.038 Uiso 1 1 calc R . .
C29 C 0.9050(2) 0.1406(2) 0.5188(3) 0.0251(13) Uani 1 1 d . . .
C30 C 0.9568(2) 0.1327(3) 0.5460(3) 0.0339(16) Uani 1 1 d . . .
H30A H 0.9545 0.1115 0.5824 0.051 Uiso 1 1 calc R . .
H30B H 0.9709 0.1646 0.5577 0.051 Uiso 1 1 calc R . .
H30C H 0.9780 0.1170 0.5153 0.051 Uiso 1 1 calc R . .
C31 C 0.8857(3) 0.0907(2) 0.4970(3) 0.0354(16) Uani 1 1 d . . .
H31A H 0.8871 0.0670 0.5310 0.053 Uiso 1 1 calc R . .
H31B H 0.9061 0.0788 0.4629 0.053 Uiso 1 1 calc R . .
H31C H 0.8515 0.0942 0.4831 0.053 Uiso 1 1 calc R . .
C32 C 0.8722(3) 0.1595(3) 0.5702(3) 0.0363(16) Uani 1 1 d . . .
H32A H 0.8727 0.1360 0.6045 0.054 Uiso 1 1 calc R . .
H32B H 0.8384 0.1631 0.5551 0.054 Uiso 1 1 calc R . .
H32C H 0.8844 0.1916 0.5844 0.054 Uiso 1 1 calc R . .
C33 C 1.0055(3) 0.2387(3) 0.3629(3) 0.0429(18) Uani 1 1 d D . .
C34 C 1.0080(4) 0.2951(4) 0.3591(6) 0.074(4) Uani 0.861(12) 1 d PDU B 1
H34A H 0.9810 0.3072 0.3332 0.112 Uiso 0.861(12) 1 calc PR B 1
H34B H 1.0396 0.3050 0.3411 0.112 Uiso 0.861(12) 1 calc PR B 1
H34C H 1.0050 0.3091 0.4004 0.112 Uiso 0.861(12) 1 calc PR B 1
C35 C 1.0105(4) 0.2199(5) 0.2979(5) 0.070(3) Uani 0.861(12) 1 d PDU B 1
H35A H 0.9792 0.2242 0.2762 0.105 Uiso 0.861(12) 1 calc PR B 1
H35B H 1.0193 0.1849 0.2987 0.105 Uiso 0.861(12) 1 calc PR B 1
H35C H 1.0364 0.2385 0.2767 0.105 Uiso 0.861(12) 1 calc PR B 1
C36 C 1.0487(3) 0.2230(5) 0.4016(5) 0.067(4) Uani 0.861(12) 1 d PDU B 1
H36A H 1.0519 0.1870 0.4002 0.101 Uiso 0.861(12) 1 calc PR B 1
H36B H 1.0435 0.2336 0.4441 0.101 Uiso 0.861(12) 1 calc PR B 1
H36C H 1.0789 0.2381 0.3856 0.101 Uiso 0.861(12) 1 calc PR B 1
C34A C 1.010(2) 0.2795(19) 0.310(2) 0.072(5) Uani 0.139(12) 1 d PDU B 2
H34D H 0.9780 0.2959 0.3049 0.108 Uiso 0.139(12) 1 calc PR B 2
H34E H 1.0194 0.2636 0.2714 0.108 Uiso 0.139(12) 1 calc PR B 2
H34F H 1.0349 0.3039 0.3216 0.108 Uiso 0.139(12) 1 calc PR B 2
C35A C 1.026(2) 0.1925(13) 0.334(3) 0.069(6) Uani 0.139(12) 1 d PDU B 2
H35D H 1.0174 0.1919 0.2904 0.104 Uiso 0.139(12) 1 calc PR B 2
H35E H 1.0114 0.1636 0.3546 0.104 Uiso 0.139(12) 1 calc PR B 2
H35F H 1.0617 0.1918 0.3390 0.104 Uiso 0.139(12) 1 calc PR B 2
C36A C 1.037(2) 0.255(2) 0.4159(19) 0.069(7) Uani 0.139(12) 1 d PDU B 2
H36D H 1.0168 0.2559 0.4533 0.103 Uiso 0.139(12) 1 calc PR B 2
H36E H 1.0504 0.2875 0.4075 0.103 Uiso 0.139(12) 1 calc PR B 2
H36F H 1.0640 0.2312 0.4215 0.103 Uiso 0.139(12) 1 calc PR B 2
C37 C 0.6342(2) 0.1969(3) 0.3430(3) 0.0357(16) Uani 1 1 d . . .
C38 C 0.6315(3) 0.2521(3) 0.3414(3) 0.0339(15) Uani 1 1 d . . .
C39 C 0.6638(2) 0.2800(2) 0.3786(3) 0.0278(14) Uani 1 1 d . . .
C40 C 0.6598(2) 0.3322(2) 0.3784(3) 0.0290(14) Uani 1 1 d . . .
C41 C 0.6224(3) 0.3527(3) 0.3422(3) 0.0380(17) Uani 1 1 d . . .
H41A H 0.6185 0.3875 0.3429 0.046 Uiso 1 1 calc R . .
C42 C 0.5906(3) 0.3253(3) 0.3053(3) 0.0429(18) Uani 1 1 d . C .
C43 C 0.5967(3) 0.2744(3) 0.3051(3) 0.0361(16) Uani 1 1 d . . .
H43A H 0.5764 0.2547 0.2793 0.043 Uiso 1 1 calc R . .
C44 C 0.6931(3) 0.3667(3) 0.4170(3) 0.0341(16) Uani 1 1 d . . .
C45 C 0.6941(4) 0.4192(3) 0.3906(4) 0.061(2) Uani 1 1 d . . .
H45A H 0.7099 0.4414 0.4202 0.091 Uiso 1 1 calc R . .
H45B H 0.6603 0.4303 0.3828 0.091 Uiso 1 1 calc R . .
H45C H 0.7128 0.4193 0.3521 0.091 Uiso 1 1 calc R . .
C46 C 0.6732(4) 0.3670(4) 0.4811(4) 0.059(2) Uani 1 1 d . . .
H46A H 0.6962 0.3845 0.5081 0.088 Uiso 1 1 calc R . .
H46B H 0.6693 0.3330 0.4955 0.088 Uiso 1 1 calc R . .
H46C H 0.6412 0.3837 0.4816 0.088 Uiso 1 1 calc R . .
C47 C 0.7460(3) 0.3499(3) 0.4195(4) 0.053(2) Uani 1 1 d . . .
H47A H 0.7660 0.3748 0.4406 0.080 Uiso 1 1 calc R . .
H47B H 0.7585 0.3453 0.3776 0.080 Uiso 1 1 calc R . .
H47C H 0.7480 0.3186 0.4418 0.080 Uiso 1 1 calc R . .
C48 C 0.5501(3) 0.3516(3) 0.2677(4) 0.061(3) Uani 1 1 d D . .
C49 C 0.5135(5) 0.3735(6) 0.3105(6) 0.079(4) Uani 0.757(12) 1 d PDU C 1
H49A H 0.5307 0.3894 0.3447 0.119 Uiso 0.757(12) 1 calc PR C 1
H49B H 0.4919 0.3474 0.3265 0.119 Uiso 0.757(12) 1 calc PR C 1
H49C H 0.4935 0.3980 0.2886 0.119 Uiso 0.757(12) 1 calc PR C 1
C50 C 0.5746(4) 0.3967(4) 0.2324(5) 0.056(3) Uani 0.757(12) 1 d PDU C 1
H50A H 0.6027 0.3849 0.2082 0.083 Uiso 0.757(12) 1 calc PR C 1
H50B H 0.5861 0.4212 0.2623 0.083 Uiso 0.757(12) 1 calc PR C 1
H50C H 0.5502 0.4119 0.2051 0.083 Uiso 0.757(12) 1 calc PR C 1
C51 C 0.5289(6) 0.3179(5) 0.2182(6) 0.057(4) Uani 0.757(12) 1 d PDU C 1
H51A H 0.5558 0.3006 0.1973 0.085 Uiso 0.757(12) 1 calc PR C 1
H51B H 0.5104 0.3376 0.1883 0.085 Uiso 0.757(12) 1 calc PR C 1
H51C H 0.5068 0.2937 0.2372 0.085 Uiso 0.757(12) 1 calc PR C 1
C49A C 0.4988(11) 0.3356(15) 0.3045(16) 0.070(6) Uani 0.243(12) 1 d PDU C 2
H49D H 0.4892 0.3021 0.2923 0.105 Uiso 0.243(12) 1 calc PR C 2
H49E H 0.4723 0.3586 0.2939 0.105 Uiso 0.243(12) 1 calc PR C 2
H49F H 0.5046 0.3366 0.3489 0.105 Uiso 0.243(12) 1 calc PR C 2
C50A C 0.5449(15) 0.4060(9) 0.2789(17) 0.073(5) Uani 0.243(12) 1 d PDU C 2
H50D H 0.5756 0.4227 0.2678 0.109 Uiso 0.243(12) 1 calc PR C 2
H50E H 0.5377 0.4118 0.3225 0.109 Uiso 0.243(12) 1 calc PR C 2
H50F H 0.5178 0.4190 0.2538 0.109 Uiso 0.243(12) 1 calc PR C 2
C51A C 0.5388(18) 0.3307(15) 0.2061(12) 0.056(6) Uani 0.243(12) 1 d PDU C 2
H51D H 0.5591 0.3471 0.1749 0.084 Uiso 0.243(12) 1 calc PR C 2
H51E H 0.5039 0.3359 0.1966 0.084 Uiso 0.243(12) 1 calc PR C 2
H51F H 0.5460 0.2953 0.2060 0.084 Uiso 0.243(12) 1 calc PR C 2
C52 C 0.7666(3) 0.2374(2) 0.5785(3) 0.0273(15) Uani 1 1 d . . .
H52A H 0.8007 0.2434 0.5625 0.033 Uiso 1 1 calc R . .
C53 C 0.7622(2) 0.2024(2) 0.6348(3) 0.0274(14) Uani 1 1 d . . .
C54 C 0.7948(3) 0.1884(2) 0.6806(3) 0.0330(15) Uani 1 1 d . . .
H54A H 0.8279 0.1997 0.6808 0.040 Uiso 1 1 calc R . .
C55 C 0.7772(3) 0.1572(3) 0.7263(3) 0.0402(18) Uani 1 1 d . . .
H55A H 0.7991 0.1457 0.7573 0.048 Uiso 1 1 calc R . .
C56 C 0.7284(3) 0.1427(3) 0.7274(3) 0.0430(19) Uani 1 1 d . . .
H56A H 0.7172 0.1219 0.7597 0.052 Uiso 1 1 calc R . .
C57 C 0.6954(3) 0.1577(2) 0.6824(3) 0.0324(15) Uani 1 1 d . . .
H57A H 0.6617 0.1482 0.6838 0.039 Uiso 1 1 calc R . .
C58 C 0.7132(2) 0.1869(3) 0.6357(3) 0.0309(15) Uani 1 1 d . . .
C59 C 0.6895(2) 0.2132(3) 0.5799(3) 0.0313(16) Uani 1 1 d . . .
H59A H 0.6577 0.1990 0.5647 0.038 Uiso 1 1 calc R . .
C60 C 0.6882(3) 0.2675(3) 0.5994(3) 0.0336(16) Uani 1 1 d . . .
C61 C 0.6517(3) 0.2983(3) 0.6208(3) 0.0410(18) Uani 1 1 d . . .
H61A H 0.6186 0.2872 0.6241 0.049 Uiso 1 1 calc R . .
C62 C 0.6644(4) 0.3461(3) 0.6374(3) 0.050(2) Uani 1 1 d . . .
H62A H 0.6394 0.3682 0.6507 0.060 Uiso 1 1 calc R . .
C63 C 0.7118(3) 0.3616(3) 0.6350(3) 0.0436(19) Uani 1 1 d . . .
H63A H 0.7195 0.3946 0.6465 0.052 Uiso 1 1 calc R . .
C64 C 0.7502(3) 0.3298(3) 0.6157(3) 0.0394(18) Uani 1 1 d . . .
H64A H 0.7835 0.3405 0.6149 0.047 Uiso 1 1 calc R . .
C65 C 0.7375(3) 0.2831(2) 0.5982(3) 0.0311(15) Uani 1 1 d . . .
C101 C 0.5345(9) 0.2656(8) 0.4745(12) 0.101(7) Uani 0.50 1 d PDU . .
H10A H 0.5248 0.2579 0.4322 0.151 Uiso 0.50 1 calc PR . .
H10B H 0.5131 0.2479 0.5032 0.151 Uiso 0.50 1 calc PR . .
H10C H 0.5688 0.2555 0.4811 0.151 Uiso 0.50 1 calc PR . .
C102 C 0.5302(9) 0.3162(8) 0.4845(11) 0.090(5) Uani 0.50 1 d PDU . .
H10D H 0.5516 0.3301 0.4519 0.108 Uiso 0.50 1 calc PR . .
H10E H 0.4961 0.3230 0.4704 0.108 Uiso 0.50 1 calc PR . .
C103 C 0.5355(8) 0.3471(7) 0.5276(11) 0.085(4) Uani 0.50 1 d PDU . .
H10F H 0.5705 0.3438 0.5399 0.102 Uiso 0.50 1 calc PR . .
H10G H 0.5162 0.3332 0.5620 0.102 Uiso 0.50 1 calc PR . .
C104 C 0.5263(9) 0.3979(8) 0.5302(11) 0.085(5) Uani 0.50 1 d PDU . .
H10H H 0.5477 0.4137 0.4990 0.102 Uiso 0.50 1 calc PR . .
H10I H 0.4918 0.4030 0.5166 0.102 Uiso 0.50 1 calc PR . .
C105 C 0.5317(11) 0.4215(9) 0.5792(13) 0.122(8) Uani 0.50 1 d PDU . .
H10J H 0.5236 0.4563 0.5723 0.183 Uiso 0.50 1 calc PR . .
H10K H 0.5660 0.4188 0.5930 0.183 Uiso 0.50 1 calc PR . .
H10L H 0.5098 0.4079 0.6108 0.183 Uiso 0.50 1 calc PR . .
C201 C 0.9434(13) 0.1113(11) 0.2532(13) 0.135(9) Uani 0.50 1 d PDU . .
H20G H 0.9387 0.1470 0.2569 0.202 Uiso 0.50 1 calc PR . .
H20H H 0.9148 0.0966 0.2328 0.202 Uiso 0.50 1 calc PR . .
H20I H 0.9732 0.1046 0.2290 0.202 Uiso 0.50 1 calc PR . .
C202 C 0.9486(11) 0.0910(9) 0.3110(12) 0.108(6) Uani 0.50 1 d PDU . .
H20J H 0.9758 0.1116 0.3274 0.129 Uiso 0.50 1 calc PR . .
H20K H 0.9187 0.1041 0.3313 0.129 Uiso 0.50 1 calc PR . .
C203 C 0.9550(9) 0.0526(9) 0.3411(12) 0.100(5) Uani 0.50 1 d PDU . .
H20L H 0.9567 0.0257 0.3105 0.119 Uiso 0.50 1 calc PR . .
H20M H 0.9240 0.0475 0.3643 0.119 Uiso 0.50 1 calc PR . .
C204 C 0.9921(9) 0.0434(8) 0.3819(11) 0.091(5) Uani 0.50 1 d PDU . .
H20N H 1.0229 0.0572 0.3647 0.110 Uiso 0.50 1 calc PR . .
H20O H 0.9848 0.0617 0.4201 0.110 Uiso 0.50 1 calc PR . .
C205 C 1.0000 0.0000 0.3958(13) 0.152(8) Uani 1 2 d SDU . .
H20P H 1.0273 -0.0016 0.4252 0.228 Uiso 0.50 1 calc PR . .
H20Q H 1.0086 -0.0187 0.3587 0.228 Uiso 0.50 1 calc PR . .
H20R H 0.9703 -0.0142 0.4144 0.228 Uiso 0.50 1 calc PR . .
C301 C 0.5816(12) 0.0190(11) 0.2761(16) 0.136(9) Uani 0.50 1 d PDU . .
H30D H 0.5974 0.0044 0.2399 0.204 Uiso 0.50 1 calc PR . .
H30E H 0.5598 -0.0054 0.2952 0.204 Uiso 0.50 1 calc PR . .
H30F H 0.6069 0.0291 0.3056 0.204 Uiso 0.50 1 calc PR . .
C302 C 0.5532(12) 0.0613(11) 0.2578(14) 0.131(7) Uani 0.50 1 d PDU . .
H30G H 0.5768 0.0829 0.2359 0.157 Uiso 0.50 1 calc PR . .
H30H H 0.5303 0.0488 0.2259 0.157 Uiso 0.50 1 calc PR . .
C303 C 0.5266(11) 0.0912(10) 0.2912(13) 0.120(6) Uani 0.50 1 d PDU . .
H30I H 0.5491 0.1031 0.3239 0.143 Uiso 0.50 1 calc PR . .
H30J H 0.5021 0.0700 0.3120 0.143 Uiso 0.50 1 calc PR . .
C304 C 0.5005(11) 0.1326(11) 0.2719(13) 0.118(6) Uani 0.50 1 d PDU . .
H30K H 0.5216 0.1502 0.2419 0.142 Uiso 0.50 1 calc PR . .
H30L H 0.4713 0.1207 0.2492 0.142 Uiso 0.50 1 calc PR . .
C305 C 0.4855(11) 0.1644(10) 0.3104(15) 0.131(8) Uani 0.50 1 d PDU . .
H30M H 0.4684 0.1910 0.2886 0.197 Uiso 0.50 1 calc PR . .
H30N H 0.5138 0.1780 0.3328 0.197 Uiso 0.50 1 calc PR . .
H30O H 0.4628 0.1488 0.3395 0.197 Uiso 0.50 1 calc PR . .
C401 C 0.7066(11) -0.0333(10) 0.8486(14) 0.120(8) Uani 0.50 1 d PDU . .
H40A H 0.7262 -0.0425 0.8847 0.180 Uiso 0.50 1 calc PR . .
H40B H 0.7287 -0.0247 0.8146 0.180 Uiso 0.50 1 calc PR . .
H40C H 0.6857 -0.0611 0.8365 0.180 Uiso 0.50 1 calc PR . .
C402 C 0.6765(14) 0.0079(13) 0.8632(17) 0.162(8) Uani 0.50 1 d PDU . .
H40D H 0.6591 -0.0033 0.9007 0.195 Uiso 0.50 1 calc PR . .
H40E H 0.7009 0.0324 0.8780 0.195 Uiso 0.50 1 calc PR . .
C403 C 0.6451(14) 0.0344(13) 0.8378(19) 0.169(9) Uani 0.50 1 d PDU . .
H40F H 0.6154 0.0132 0.8372 0.203 Uiso 0.50 1 calc PR . .
H40G H 0.6564 0.0356 0.7945 0.203 Uiso 0.50 1 calc PR . .
C404 C 0.6258(15) 0.0816(12) 0.847(2) 0.178(9) Uani 0.50 1 d PDU . .
H40H H 0.6255 0.0883 0.8922 0.214 Uiso 0.50 1 calc PR . .
H40I H 0.6480 0.1060 0.8280 0.214 Uiso 0.50 1 calc PR . .
C405 C 0.5836(15) 0.0876(16) 0.827(3) 0.208(13) Uani 0.50 1 d PDU . .
H40J H 0.5730 0.1216 0.8347 0.312 Uiso 0.50 1 calc PR . .
H40K H 0.5609 0.0648 0.8475 0.312 Uiso 0.50 1 calc PR . .
H40L H 0.5834 0.0812 0.7827 0.312 Uiso 0.50 1 calc PR . .

loop_
_atom_site_aniso_label
_atom_site_aniso_U_11
_atom_site_aniso_U_22
_atom_site_aniso_U_33
_atom_site_aniso_U_23
_atom_site_aniso_U_13
_atom_site_aniso_U_12
U1 0.02216(12) 0.02210(12) 0.01895(9) 0.00014(9) -0.00089(9) 0.00329(10)
O1 0.027(2) 0.026(2) 0.036(2) 0.0031(18) -0.0001(19) -0.0035(19)
O2 0.023(2) 0.030(2) 0.025(2) 0.0009(16) 0.0019(16) 0.0019(18)
O3 0.037(3) 0.023(2) 0.027(2) 0.0007(17) -0.0043(18) 0.008(2)
N1 0.032(3) 0.026(3) 0.026(3) -0.002(2) -0.004(2) 0.002(2)
N2 0.027(3) 0.026(3) 0.018(2) -0.0002(19) -0.001(2) 0.006(2)
N3 0.030(3) 0.029(3) 0.027(3) -0.006(2) -0.004(2) 0.009(2)
N4 0.025(3) 0.036(3) 0.022(3) -0.003(2) 0.002(2) 0.004(3)
C1 0.032(4) 0.027(3) 0.028(3) -0.006(3) 0.003(3) 0.005(3)
C2 0.028(3) 0.042(4) 0.020(3) 0.000(3) 0.004(3) 0.012(3)
C3 0.035(4) 0.038(4) 0.023(3) 0.004(3) -0.005(3) 0.004(3)
C4 0.034(4) 0.043(4) 0.024(3) 0.002(3) -0.007(3) 0.006(3)
C5 0.031(4) 0.029(3) 0.036(4) -0.010(3) -0.008(3) 0.007(3)
C6 0.035(4) 0.041(4) 0.029(4) -0.011(3) -0.007(3) 0.005(3)
C7 0.041(4) 0.026(3) 0.036(4) 0.000(3) -0.005(3) 0.004(3)
C8 0.032(3) 0.027(3) 0.042(4) 0.005(3) -0.009(3) 0.002(3)
C9 0.031(4) 0.033(4) 0.037(4) 0.006(3) -0.008(3) 0.000(3)
C10 0.033(4) 0.037(4) 0.044(4) 0.003(3) -0.006(3) -0.007(3)
C11 0.041(4) 0.038(4) 0.051(4) 0.008(3) -0.003(3) -0.016(4)
C12 0.041(4) 0.029(3) 0.057(5) 0.001(4) -0.013(4) -0.006(3)
C13 0.040(4) 0.030(4) 0.056(5) -0.003(3) -0.013(3) 0.006(3)
C14 0.037(4) 0.043(4) 0.048(4) 0.004(3) 0.006(3) -0.011(3)
C15 0.048(5) 0.059(6) 0.110(8) -0.004(6) 0.012(5) -0.019(5)
C16 0.037(4) 0.059(5) 0.067(6) 0.011(4) 0.005(4) 0.004(4)
C17 0.065(5) 0.050(5) 0.053(6) 0.001(4) 0.010(4) -0.002(4)
C18 0.051(5) 0.034(4) 0.079(6) 0.000(5) -0.009(5) -0.010(3)
C19 0.094(13) 0.048(7) 0.069(9) -0.020(8) -0.022(9) -0.033(10)
C20 0.045(9) 0.040(6) 0.058(10) 0.010(7) 0.011(8) -0.009(8)
C21 0.051(7) 0.040(6) 0.103(14) -0.020(11) -0.019(9) -0.018(6)
C19A 0.094(14) 0.053(8) 0.063(10) -0.018(8) -0.025(10) -0.034(11)
C20A 0.050(11) 0.042(7) 0.058(11) 0.003(9) 0.007(9) -0.006(9)
C21A 0.058(8) 0.041(7) 0.102(15) -0.016(12) -0.012(10) -0.013(7)
C22 0.032(4) 0.031(4) 0.027(4) 0.009(3) 0.001(3) 0.003(3)
C23 0.028(3) 0.027(3) 0.022(3) 0.001(2) -0.001(2) 0.003(3)
C24 0.021(3) 0.029(3) 0.021(3) 0.000(3) 0.004(3) 0.001(2)
C25 0.024(3) 0.025(3) 0.021(3) -0.002(2) -0.001(2) -0.003(3)
C26 0.027(3) 0.032(3) 0.027(3) 0.003(3) 0.001(3) 0.000(3)
C27 0.026(3) 0.040(4) 0.027(3) 0.006(3) 0.000(3) -0.001(3)
C28 0.035(4) 0.029(3) 0.032(4) 0.006(3) 0.008(3) -0.001(3)
C29 0.025(3) 0.026(3) 0.024(3) 0.001(2) -0.003(2) 0.005(3)
C30 0.027(3) 0.037(4) 0.037(4) 0.009(3) -0.003(3) 0.002(3)
C31 0.039(4) 0.032(4) 0.035(4) 0.001(3) -0.001(3) 0.003(3)
C32 0.041(4) 0.041(4) 0.026(4) 0.008(3) 0.000(3) 0.007(3)
C33 0.030(4) 0.060(5) 0.039(4) 0.016(4) 0.008(3) -0.007(4)
C34 0.043(6) 0.084(8) 0.095(9) 0.017(6) 0.018(6) -0.019(6)
C35 0.045(6) 0.107(9) 0.058(7) -0.006(6) 0.029(5) -0.017(6)
C36 0.027(5) 0.112(11) 0.063(7) 0.039(7) 0.001(4) 0.000(6)
C34A 0.046(8) 0.096(10) 0.075(9) 0.005(9) 0.023(8) -0.014(8)
C35A 0.040(11) 0.106(13) 0.062(12) -0.002(11) 0.034(11) -0.018(11)
C36A 0.028(11) 0.112(15) 0.066(12) 0.043(12) -0.002(10) -0.004(12)
C37 0.026(3) 0.041(4) 0.041(4) -0.001(3) -0.005(3) 0.005(3)
C38 0.034(4) 0.038(4) 0.030(4) -0.001(3) 0.002(3) 0.009(3)
C39 0.028(3) 0.031(4) 0.024(3) 0.001(3) 0.005(3) 0.009(3)
C40 0.032(4) 0.030(4) 0.025(3) 0.004(3) 0.003(3) 0.011(3)
C41 0.044(4) 0.042(4) 0.028(4) 0.006(3) 0.005(3) 0.020(4)
C42 0.044(4) 0.052(5) 0.033(4) 0.010(3) 0.001(3) 0.023(4)
C43 0.036(4) 0.038(4) 0.035(4) 0.000(3) -0.006(3) 0.010(3)
C44 0.043(4) 0.032(4) 0.027(4) -0.001(3) 0.001(3) 0.007(3)
C45 0.090(7) 0.039(5) 0.053(5) 0.007(4) -0.006(5) -0.001(5)
C46 0.066(6) 0.073(7) 0.036(5) -0.002(4) 0.005(4) -0.009(5)
C47 0.047(5) 0.031(4) 0.081(7) -0.013(4) -0.005(4) 0.002(4)
C48 0.061(6) 0.068(6) 0.052(5) -0.002(4) -0.019(4) 0.038(5)
C49 0.069(7) 0.101(8) 0.068(6) 0.018(7) -0.005(6) 0.050(7)
C50 0.076(7) 0.051(6) 0.039(5) 0.009(5) -0.017(5) 0.021(5)
C51 0.046(7) 0.068(8) 0.057(7) 0.032(6) -0.010(5) 0.009(6)
C49A 0.065(10) 0.088(11) 0.056(10) 0.012(10) -0.006(9) 0.045(10)
C50A 0.078(8) 0.077(8) 0.063(8) 0.011(7) -0.012(7) 0.031(8)
C51A 0.048(11) 0.067(12) 0.053(10) 0.035(10) 0.001(9) 0.008(10)
C52 0.032(4) 0.027(3) 0.023(4) 0.001(2) 0.006(2) 0.001(3)
C53 0.032(4) 0.027(3) 0.023(3) -0.005(3) 0.006(3) 0.007(3)
C54 0.044(4) 0.034(4) 0.020(3) -0.007(3) -0.005(3) 0.016(3)
C55 0.057(5) 0.042(4) 0.022(3) -0.009(3) -0.006(3) 0.021(4)
C56 0.072(6) 0.034(4) 0.023(4) 0.000(3) 0.008(3) 0.011(4)
C57 0.036(4) 0.034(4) 0.028(3) -0.003(3) 0.007(3) -0.010(3)
C58 0.034(4) 0.031(3) 0.027(3) -0.005(3) 0.003(3) 0.002(3)
C59 0.023(3) 0.041(4) 0.030(4) -0.002(3) -0.001(2) 0.001(3)
C60 0.039(4) 0.044(4) 0.018(3) 0.003(3) -0.004(3) 0.012(3)
C61 0.045(4) 0.050(5) 0.028(4) 0.005(3) 0.000(3) 0.023(4)
C62 0.072(6) 0.054(5) 0.024(4) -0.003(3) -0.002(4) 0.034(5)
C63 0.070(6) 0.036(4) 0.024(4) -0.008(3) -0.001(3) 0.016(4)
C64 0.058(5) 0.029(4) 0.030(4) 0.001(3) -0.003(3) 0.006(3)
C65 0.041(4) 0.032(4) 0.020(3) 0.001(3) 0.000(3) 0.012(3)
C101 0.089(11) 0.112(13) 0.101(12) 0.011(11) 0.042(10) 0.035(11)
C102 0.073(7) 0.100(8) 0.097(8) 0.021(7) 0.032(6) -0.015(7)
C103 0.062(6) 0.093(7) 0.101(7) 0.018(6) 0.026(6) -0.015(6)
C104 0.064(7) 0.087(8) 0.105(8) 0.012(7) 0.014(7) -0.016(7)
C105 0.106(13) 0.108(13) 0.152(14) 0.032(12) 0.002(12) 0.017(11)
C201 0.131(14) 0.127(14) 0.147(14) -0.034(12) -0.017(13) -0.030(12)
C202 0.112(8) 0.100(8) 0.111(8) -0.015(7) 0.007(7) -0.011(7)
C203 0.100(7) 0.103(8) 0.095(7) -0.008(6) 0.006(6) -0.009(6)
C204 0.082(8) 0.104(8) 0.088(8) -0.018(7) 0.013(6) -0.011(7)
C205 0.115(12) 0.171(14) 0.170(14) 0.000 0.000 -0.038(12)
C301 0.138(14) 0.123(14) 0.147(14) 0.001(12) -0.014(13) -0.006(13)
C302 0.126(9) 0.129(9) 0.137(9) 0.000(7) -0.003(7) -0.003(7)
C303 0.112(8) 0.122(8) 0.125(8) -0.006(7) 0.000(7) -0.011(7)
C304 0.110(9) 0.123(9) 0.122(9) -0.003(7) 0.000(7) -0.008(7)
C305 0.118(13) 0.143(14) 0.133(14) 0.030(13) -0.022(12) -0.029(12)
C401 0.121(14) 0.118(14) 0.121(13) 0.041(12) 0.022(12) -0.021(12)
C402 0.161(11) 0.163(11) 0.163(10) 0.003(7) 0.002(7) -0.004(7)
C403 0.169(10) 0.170(10) 0.169(10) 0.002(7) 0.006(7) 0.003(7)
C404 0.176(11) 0.182(11) 0.177(11) 0.001(8) 0.006(8) 0.004(8)
C405 0.205(18) 0.206(17) 0.214(17) -0.003(14) -0.003(14) 0.033(14)

loop_
_atom_type_symbol
_atom_type_description
_atom_type_scat_dispersion_real
_atom_type_scat_dispersion_imag
_atom_type_scat_source
C C 0.0033 0.0016 'International Tables Vol C Tables 4.2.6.8 and 6.1.1.4'
H H 0.0000 0.0000 'International Tables Vol C Tables 4.2.6.8 and 6.1.1.4'
N N 0.0061 0.0033 'International Tables Vol C Tables 4.2.6.8 and 6.1.1.4'
O O 0.0106 0.0060 'International Tables Vol C Tables 4.2.6.8 and 6.1.1.4'
U U -9.6767 9.6646 'International Tables Vol C Tables 4.2.6.8 and 6.1.1.4'

loop_
_geom_angle_atom_site_label_1
_geom_angle_atom_site_label_2
_geom_angle_atom_site_label_3
_geom_angle
_geom_angle_site_symmetry_1
_geom_angle_site_symmetry_3
_geom_angle_publ_flag
O3 U1 O2 123.00(16) . . ?
O3 U1 O1 115.00(17) . . ?
O2 U1 O1 120.12(16) . . ?
O3 U1 N4 85.78(17) . . ?
O2 U1 N4 83.46(17) . . ?
O1 U1 N4 87.22(18) . . ?
O3 U1 N2 82.69(16) . . ?
O2 U1 N2 70.67(14) . . ?
O1 U1 N2 133.08(16) . . ?
N4 U1 N2 139.05(18) . . ?
O3 U1 N1 130.73(15) . . ?
O2 U1 N1 80.73(15) . . ?
O1 U1 N1 72.46(16) . . ?
N4 U1 N1 142.92(17) . . ?
N2 U1 N1 64.29(16) . . ?
O3 U1 N3 69.90(15) . . ?
O2 U1 N3 130.90(15) . . ?
O1 U1 N3 81.00(16) . . ?
N4 U1 N3 144.87(17) . . ?
N2 U1 N3 64.23(16) . . ?
N1 U1 N3 63.25(15) . . ?
C9 O1 U1 145.1(4) . . ?
C24 O2 U1 147.3(4) . . ?
C39 O3 U1 150.0(4) . . ?
C1 N1 C6 111.2(5) . . ?
C1 N1 C7 108.6(5) . . ?
C6 N1 C7 112.2(5) . . ?
C1 N1 U1 105.8(4) . . ?
C6 N1 U1 117.8(4) . . ?
C7 N1 U1 100.3(4) . . ?
C3 N2 C2 110.4(5) . . ?
C3 N2 C22 107.0(5) . . ?
C2 N2 C22 113.2(5) . . ?
C3 N2 U1 107.5(4) . . ?
C2 N2 U1 115.9(4) . . ?
C22 N2 U1 102.1(3) . . ?
C4 N3 C5 110.6(5) . . ?
C4 N3 C37 111.5(5) . . ?
C5 N3 C37 107.5(5) . . ?
C4 N3 U1 115.4(4) . . ?
C5 N3 U1 107.5(4) . . ?
C37 N3 U1 104.0(4) . . ?
C52 N4 C59 94.4(5) . . ?
C52 N4 U1 134.7(4) . . ?
C59 N4 U1 130.8(4) . . ?
N1 C1 C2 111.7(5) . . ?
N1 C1 H1A 109.3 . . ?
C2 C1 H1A 109.3 . . ?
N1 C1 H1B 109.3 . . ?
C2 C1 H1B 109.3 . . ?
H1A C1 H1B 107.9 . . ?
N2 C2 C1 113.3(5) . . ?
N2 C2 H2A 108.9 . . ?
C1 C2 H2A 108.9 . . ?
N2 C2 H2B 108.9 . . ?
C1 C2 H2B 108.9 . . ?
H2A C2 H2B 107.7 . . ?
N2 C3 C4 113.0(6) . . ?
N2 C3 H3A 109.0 . . ?
C4 C3 H3A 109.0 . . ?
N2 C3 H3B 109.0 . . ?
C4 C3 H3B 109.0 . . ?
H3A C3 H3B 107.8 . . ?
N3 C4 C3 112.8(5) . . ?
N3 C4 H4A 109.0 . . ?
C3 C4 H4A 109.0 . . ?
N3 C4 H4B 109.0 . . ?
C3 C4 H4B 109.0 . . ?
H4A C4 H4B 107.8 . . ?
N3 C5 C6 112.5(6) . . ?
N3 C5 H5A 109.1 . . ?
C6 C5 H5A 109.1 . . ?
N3 C5 H5B 109.1 . . ?
C6 C5 H5B 109.1 . . ?
H5A C5 H5B 107.8 . . ?
N1 C6 C5 112.3(5) . . ?
N1 C6 H6A 109.2 . . ?
C5 C6 H6A 109.2 . . ?
N1 C6 H6B 109.2 . . ?
C5 C6 H6B 109.2 . . ?
H6A C6 H6B 107.9 . . ?
N1 C7 C8 114.7(5) . . ?
N1 C7 H7A 108.6 . . ?
C8 C7 H7A 108.6 . . ?
N1 C7 H7B 108.6 . . ?
C8 C7 H7B 108.6 . . ?
H7A C7 H7B 107.6 . . ?
C13 C8 C9 122.1(7) . . ?
C13 C8 C7 120.0(6) . . ?
C9 C8 C7 117.9(6) . . ?
O1 C9 C8 119.7(6) . . ?
O1 C9 C10 122.6(6) . . ?
C8 C9 C10 117.7(6) . . ?
C11 C10 C9 117.4(7) . . ?
C11 C10 C14 120.2(6) . . ?
C9 C10 C14 122.2(6) . . ?
C10 C11 C12 125.0(7) . . ?
C10 C11 H11A 117.5 . . ?
C12 C11 H11A 117.5 . . ?
C13 C12 C11 116.1(6) . . ?
C13 C12 C18 121.9(7) . . ?
C11 C12 C18 122.1(7) . . ?
C8 C13 C12 121.9(7) . . ?
C8 C13 H13A 119.1 . . ?
C12 C13 H13A 119.1 . . ?
C16 C14 C15 108.0(7) . . ?
C16 C14 C17 108.7(7) . . ?
C15 C14 C17 108.5(7) . . ?
C16 C14 C10 111.2(6) . . ?
C15 C14 C10 111.9(7) . . ?
C17 C14 C10 108.4(6) . . ?
C14 C15 H15A 109.5 . . ?
C14 C15 H15B 109.5 . . ?
H15A C15 H15B 109.5 . . ?
C14 C15 H15C 109.5 . . ?
H15A C15 H15C 109.5 . . ?
H15B C15 H15C 109.5 . . ?
C14 C16 H16A 109.5 . . ?
C14 C16 H16B 109.5 . . ?
H16A C16 H16B 109.5 . . ?
C14 C16 H16C 109.5 . . ?
H16A C16 H16C 109.5 . . ?
H16B C16 H16C 109.5 . . ?
C14 C17 H17A 109.5 . . ?
C14 C17 H17B 109.5 . . ?
H17A C17 H17B 109.5 . . ?
C14 C17 H17C 109.5 . . ?
H17A C17 H17C 109.5 . . ?
H17B C17 H17C 109.5 . . ?
C20A C18 C21A 108.8(16) . . ?
C20A C18 C21 124.8(18) . . ?
C20A C18 C19 88.7(17) . . ?
C21A C18 C19 125.8(18) . . ?
C21 C18 C19 109.2(12) . . ?
C20A C18 C12 107.8(16) . . ?
C21A C18 C12 112.8(17) . . ?
C21 C18 C12 113.7(13) . . ?
C19 C18 C12 109.3(13) . . ?
C21A C18 C20 92.4(17) . . ?
C21 C18 C20 110.5(13) . . ?
C19 C18 C20 105.1(13) . . ?
C12 C18 C20 108.6(13) . . ?
C20A C18 C19A 105.4(16) . . ?
C21A C18 C19A 111.0(16) . . ?
C21 C18 C19A 92.5(15) . . ?
C12 C18 C19A 110.7(16) . . ?
C20 C18 C19A 120.2(19) . . ?
C18 C19 H19A 109.5 . . ?
C18 C19 H19B 109.5 . . ?
H19A C19 H19B 109.5 . . ?
C18 C19 H19C 109.5 . . ?
H19A C19 H19C 109.5 . . ?
H19B C19 H19C 109.5 . . ?
C18 C20 H20A 109.5 . . ?
C18 C20 H20B 109.5 . . ?
H20A C20 H20B 109.5 . . ?
C18 C20 H20C 109.5 . . ?
H20A C20 H20C 109.5 . . ?
H20B C20 H20C 109.5 . . ?
C18 C21 H21A 109.5 . . ?
C18 C21 H21B 109.5 . . ?
H21A C21 H21B 109.5 . . ?
C18 C21 H21C 109.5 . . ?
H21A C21 H21C 109.5 . . ?
H21B C21 H21C 109.5 . . ?
C18 C19A H19D 109.5 . . ?
C18 C19A H19E 109.5 . . ?
H19D C19A H19E 109.5 . . ?
C18 C19A H19F 109.5 . . ?
H19D C19A H19F 109.5 . . ?
H19E C19A H19F 109.5 . . ?
C18 C20A H20D 109.5 . . ?
C18 C20A H20E 109.5 . . ?
H20D C20A H20E 109.5 . . ?
C18 C20A H20F 109.5 . . ?
H20D C20A H20F 109.5 . . ?
H20E C20A H20F 109.5 . . ?
C18 C21A H21D 109.5 . . ?
C18 C21A H21E 109.5 . . ?
H21D C21A H21E 109.5 . . ?
C18 C21A H21F 109.5 . . ?
H21D C21A H21F 109.5 . . ?
H21E C21A H21F 109.5 . . ?
N2 C22 C23 114.0(5) . . ?
N2 C22 H22A 108.7 . . ?
C23 C22 H22A 108.7 . . ?
N2 C22 H22B 108.7 . . ?
C23 C22 H22B 108.7 . . ?
H22A C22 H22B 107.6 . . ?
C28 C23 C24 121.5(6) . . ?
C28 C23 C22 118.7(6) . . ?
C24 C23 C22 119.8(5) . . ?
O2 C24 C23 117.4(5) . . ?
O2 C24 C25 124.1(5) . . ?
C23 C24 C25 118.5(5) . . ?
C26 C25 C24 117.8(6) . . ?
C26 C25 C29 119.5(5) . . ?
C24 C25 C29 122.7(5) . . ?
C27 C26 C25 124.7(6) . . ?
C27 C26 H26A 117.6 . . ?
C25 C26 H26A 117.6 . . ?
C26 C27 C28 116.0(6) . . ?
C26 C27 C33 123.4(6) . . ?
C28 C27 C33 120.6(6) . . ?
C23 C28 C27 121.4(6) . . ?
C23 C28 H28A 119.3 . . ?
C27 C28 H28A 119.3 . . ?
C32 C29 C31 109.2(5) . . ?
C32 C29 C30 107.3(5) . . ?
C31 C29 C30 108.0(5) . . ?
C32 C29 C25 110.7(5) . . ?
C31 C29 C25 109.7(5) . . ?
C30 C29 C25 112.0(5) . . ?
C29 C30 H30A 109.5 . . ?
C29 C30 H30B 109.5 . . ?
H30A C30 H30B 109.5 . . ?
C29 C30 H30C 109.5 . . ?
H30A C30 H30C 109.5 . . ?
H30B C30 H30C 109.5 . . ?
C29 C31 H31A 109.5 . . ?
C29 C31 H31B 109.5 . . ?
H31A C31 H31B 109.5 . . ?
C29 C31 H31C 109.5 . . ?
H31A C31 H31C 109.5 . . ?
H31B C31 H31C 109.5 . . ?
C29 C32 H32A 109.5 . . ?
C29 C32 H32B 109.5 . . ?
H32A C32 H32B 109.5 . . ?
C29 C32 H32C 109.5 . . ?
H32A C32 H32C 109.5 . . ?
H32B C32 H32C 109.5 . . ?
C36A C33 C35A 111(2) . . ?
C36 C33 C35A 73(2) . . ?
C36A C33 C35 140(3) . . ?
C36 C33 C35 111.0(8) . . ?
C36A C33 C27 107(2) . . ?
C36 C33 C27 113.8(6) . . ?
C35A C33 C27 104(2) . . ?
C35 C33 C27 109.6(7) . . ?
C36A C33 C34 74(2) . . ?
C36 C33 C34 106.2(8) . . ?
C35A C33 C34 142(2) . . ?
C35 C33 C34 106.3(8) . . ?
C27 C33 C34 109.6(7) . . ?
C36A C33 C34A 108(2) . . ?
C36 C33 C34A 123(2) . . ?
C35A C33 C34A 105(2) . . ?
C35 C33 C34A 63(2) . . ?
C27 C33 C34A 122(2) . . ?
C33 C34 H34A 109.5 . . ?
C33 C34 H34B 109.5 . . ?
H34A C34 H34B 109.5 . . ?
C33 C34 H34C 109.5 . . ?
H34A C34 H34C 109.5 . . ?
H34B C34 H34C 109.5 . . ?
C33 C35 H35A 109.5 . . ?
C33 C35 H35B 109.5 . . ?
H35A C35 H35B 109.5 . . ?
C33 C35 H35C 109.5 . . ?
H35A C35 H35C 109.5 . . ?
H35B C35 H35C 109.5 . . ?
C33 C36 H36A 109.5 . . ?
C33 C36 H36B 109.5 . . ?
H36A C36 H36B 109.5 . . ?
C33 C36 H36C 109.5 . . ?
H36A C36 H36C 109.5 . . ?
H36B C36 H36C 109.5 . . ?
C33 C34A H34D 109.5 . . ?
C33 C34A H34E 109.5 . . ?
H34D C34A H34E 109.5 . . ?
C33 C34A H34F 109.5 . . ?
H34D C34A H34F 109.5 . . ?
H34E C34A H34F 109.5 . . ?
C33 C35A H35D 109.5 . . ?
C33 C35A H35E 109.5 . . ?
H35D C35A H35E 109.5 . . ?
C33 C35A H35F 109.5 . . ?
H35D C35A H35F 109.5 . . ?
H35E C35A H35F 109.5 . . ?
C33 C36A H36D 109.5 . . ?
C33 C36A H36E 109.5 . . ?
H36D C36A H36E 109.5 . . ?
C33 C36A H36F 109.5 . . ?
H36D C36A H36F 109.5 . . ?
H36E C36A H36F 109.5 . . ?
C38 C37 N3 115.8(6) . . ?
C43 C38 C39 121.2(7) . . ?
C43 C38 C37 119.2(6) . . ?
C39 C38 C37 119.6(6) . . ?
O3 C39 C38 117.9(6) . . ?
O3 C39 C40 123.0(6) . . ?
C38 C39 C40 119.1(6) . . ?
C41 C40 C39 117.0(6) . . ?
C41 C40 C44 119.1(6) . . ?
C39 C40 C44 123.8(6) . . ?
C42 C41 C40 124.1(7) . . ?
C42 C41 H41A 118.0 . . ?
C40 C41 H41A 118.0 . . ?
C43 C42 C41 117.3(6) . . ?
C43 C42 C48 122.8(7) . . ?
C41 C42 C48 119.9(7) . . ?
C38 C43 C42 121.2(7) . . ?
C38 C43 H43A 119.4 . . ?
C42 C43 H43A 119.4 . . ?
C46 C44 C47 108.2(7) . . ?
C46 C44 C45 110.5(7) . . ?
C47 C44 C45 106.1(7) . . ?
C46 C44 C40 107.4(6) . . ?
C47 C44 C40 113.0(6) . . ?
C45 C44 C40 111.6(6) . . ?
C44 C45 H45A 109.5 . . ?
C44 C45 H45B 109.5 . . ?
H45A C45 H45B 109.5 . . ?
C44 C45 H45C 109.5 . . ?
H45A C45 H45C 109.5 . . ?
H45B C45 H45C 109.5 . . ?
C44 C46 H46A 109.5 . . ?
C44 C46 H46B 109.5 . . ?
H46A C46 H46B 109.5 . . ?
C44 C46 H46C 109.5 . . ?
H46A C46 H46C 109.5 . . ?
H46B C46 H46C 109.5 . . ?
C44 C47 H47A 109.5 . . ?
C44 C47 H47B 109.5 . . ?
H47A C47 H47B 109.5 . . ?
C44 C47 H47C 109.5 . . ?
H47A C47 H47C 109.5 . . ?
H47B C47 H47C 109.5 . . ?
C49 C48 C51A 125(2) . . ?
C49 C48 C50A 56.2(15) . . ?
C51A C48 C50A 120(2) . . ?
C49 C48 C51 115.5(10) . . ?
C50A C48 C51 131.9(16) . . ?
C49 C48 C42 109.1(7) . . ?
C51A C48 C42 117(2) . . ?
C50A C48 C42 115.8(15) . . ?
C51 C48 C42 111.4(8) . . ?
C49 C48 C50 106.0(9) . . ?
C51A C48 C50 86.8(16) . . ?
C50A C48 C50 50.4(16) . . ?
C51 C48 C50 106.2(8) . . ?
C42 C48 C50 108.3(7) . . ?
C51A C48 C49A 99.3(18) . . ?
C50A C48 C49A 95.7(16) . . ?
C51 C48 C49A 82.4(16) . . ?
C42 C48 C49A 102.6(13) . . ?
C50 C48 C49A 141.6(14) . . ?
C48 C49 H49A 109.5 . . ?
C48 C49 H49B 109.5 . . ?
H49A C49 H49B 109.5 . . ?
C48 C49 H49C 109.5 . . ?
H49A C49 H49C 109.5 . . ?
H49B C49 H49C 109.5 . . ?
C48 C50 H50A 109.5 . . ?
C48 C50 H50B 109.5 . . ?
H50A C50 H50B 109.5 . . ?
C48 C50 H50C 109.5 . . ?
H50A C50 H50C 109.5 . . ?
H50B C50 H50C 109.5 . . ?
C48 C51 H51A 109.5 . . ?
C48 C51 H51B 109.5 . . ?
H51A C51 H51B 109.5 . . ?
C48 C51 H51C 109.5 . . ?
H51A C51 H51C 109.5 . . ?
H51B C51 H51C 109.5 . . ?
C48 C49A H49D 109.5 . . ?
C48 C49A H49E 109.5 . . ?
H49D C49A H49E 109.5 . . ?
C48 C49A H49F 109.5 . . ?
H49D C49A H49F 109.5 . . ?
H49E C49A H49F 109.5 . . ?
C48 C50A H50D 109.5 . . ?
C48 C50A H50E 109.5 . . ?
H50D C50A H50E 109.5 . . ?
C48 C50A H50F 109.5 . . ?
H50D C50A H50F 109.5 . . ?
H50E C50A H50F 109.5 . . ?
C48 C51A H51D 109.5 . . ?
C48 C51A H51E 109.5 . . ?
H51D C51A H51E 109.5 . . ?
C48 C51A H51F 109.5 . . ?
H51D C51A H51F 109.5 . . ?
H51E C51A H51F 109.5 . . ?
N4 C52 C65 101.8(5) . . ?
N4 C52 C53 100.1(5) . . ?
C65 C52 C53 103.5(5) . . ?
N4 C52 H52A 116.3 . . ?
C65 C52 H52A 116.3 . . ?
C53 C52 H52A 116.3 . . ?
C54 C53 C58 121.0(6) . . ?
C54 C53 C52 133.2(6) . . ?
C58 C53 C52 105.6(6) . . ?
C53 C54 C55 117.6(7) . . ?
C53 C54 H54A 121.2 . . ?
C55 C54 H54A 121.2 . . ?
C56 C55 C54 120.9(7) . . ?
C56 C55 H55A 119.5 . . ?
C54 C55 H55A 119.5 . . ?
C55 C56 C57 121.5(7) . . ?
C55 C56 H56A 119.2 . . ?
C57 C56 H56A 119.2 . . ?
C58 C57 C56 117.6(7) . . ?
C58 C57 H57A 121.2 . . ?
C56 C57 H57A 121.2 . . ?
C57 C58 C53 121.3(6) . . ?
C57 C58 C59 134.3(6) . . ?
C53 C58 C59 104.3(6) . . ?
N4 C59 C60 101.4(5) . . ?
N4 C59 C58 101.0(5) . . ?
C60 C59 C58 103.6(5) . . ?
N4 C59 H59A 116.2 . . ?
C60 C59 H59A 116.2 . . ?
C58 C59 H59A 116.2 . . ?
C61 C60 C65 120.6(7) . . ?
C61 C60 C59 133.8(7) . . ?
C65 C60 C59 105.3(6) . . ?
C60 C61 C62 118.4(8) . . ?
C60 C61 H61A 120.8 . . ?
C62 C61 H61A 120.8 . . ?
C63 C62 C61 121.1(7) . . ?
C63 C62 H62A 119.5 . . ?
C61 C62 H62A 119.5 . . ?
C62 C63 C64 121.3(8) . . ?
C62 C63 H63A 119.3 . . ?
C64 C63 H63A 119.3 . . ?
C65 C64 C63 117.5(8) . . ?
C65 C64 H64A 121.2 . . ?
C63 C64 H64A 121.2 . . ?
C64 C65 C60 121.0(7) . . ?
C64 C65 C52 134.2(7) . . ?
C60 C65 C52 104.7(6) . . ?
C102 C101 H10A 109.5 . . ?
C102 C101 H10B 109.5 . . ?
H10A C101 H10B 109.5 . . ?
C102 C101 H10C 109.5 . . ?
H10A C101 H10C 109.5 . . ?
H10B C101 H10C 109.5 . . ?
C103 C102 C101 139(2) . . ?
C103 C102 H10D 102.3 . . ?
C101 C102 H10D 102.3 . . ?
C103 C102 H10E 102.3 . . ?
C101 C102 H10E 102.3 . . ?
H10D C102 H10E 104.9 . . ?
C102 C103 C104 131(2) . . ?
C102 C103 H10F 104.4 . . ?
C104 C103 H10F 104.4 . . ?
C102 C103 H10G 104.4 . . ?
C104 C103 H10G 104.4 . . ?
H10F C103 H10G 105.6 . . ?
C105 C104 C103 121(2) . . ?
C105 C104 H10H 107.1 . . ?
C103 C104 H10H 107.1 . . ?
C105 C104 H10I 107.1 . . ?
C103 C104 H10I 107.1 . . ?
H10H C104 H10I 106.8 . . ?
C104 C105 H10J 109.5 . . ?
C104 C105 H10K 109.5 . . ?
H10J C105 H10K 109.5 . . ?
C104 C105 H10L 109.5 . . ?
H10J C105 H10L 109.5 . . ?
H10K C105 H10L 109.5 . . ?
C202 C201 H20G 109.5 . . ?
C202 C201 H20H 109.5 . . ?
H20G C201 H20H 109.5 . . ?
C202 C201 H20I 109.5 . . ?
H20G C201 H20I 109.5 . . ?
H20H C201 H20I 109.5 . . ?
C203 C202 C201 146(3) . . ?
C203 C202 H20J 100.3 . . ?
C201 C202 H20J 100.3 . . ?
C203 C202 H20K 100.3 . . ?
C201 C202 H20K 100.3 . . ?
H20J C202 H20K 104.3 . . ?
C202 C203 C204 127(2) . . ?
C202 C203 H20L 105.6 . . ?
C204 C203 H20L 105.6 . . ?
C202 C203 H20M 105.6 . . ?
C204 C203 H20M 105.6 . . ?
H20L C203 H20M 106.1 . . ?
C205 C204 C203 118(2) . . ?
C205 C204 H20N 107.9 . . ?
C203 C204 H20N 107.9 . . ?
C205 C204 H20O 107.9 . . ?
C203 C204 H20O 107.9 . . ?
H20N C204 H20O 107.2 . . ?
C204 C205 H20P 109.5 . . ?
C204 C205 H20Q 109.5 . . ?
H20P C205 H20Q 109.5 . . ?
C204 C205 H20R 109.5 . . ?
H20P C205 H20R 109.5 . . ?
H20Q C205 H20R 109.5 . . ?
C302 C301 H30D 109.5 . . ?
C302 C301 H30E 109.5 . . ?
H30D C301 H30E 109.5 . . ?
C302 C301 H30F 109.5 . . ?
H30D C301 H30F 109.5 . . ?
H30E C301 H30F 109.5 . . ?
C303 C302 C301 130(3) . . ?
C303 C302 H30G 104.9 . . ?
C301 C302 H30G 104.9 . . ?
C303 C302 H30H 104.9 . . ?
C301 C302 H30H 104.9 . . ?
H30G C302 H30H 105.8 . . ?
C302 C303 C304 128(3) . . ?
C302 C303 H30I 105.3 . . ?
C304 C303 H30I 105.3 . . ?
C302 C303 H30J 105.3 . . ?
C304 C303 H30J 105.3 . . ?
H30I C303 H30J 106.0 . . ?
C305 C304 C303 121(3) . . ?
C305 C304 H30K 107.1 . . ?
C303 C304 H30K 107.1 . . ?
C305 C304 H30L 107.1 . . ?
C303 C304 H30L 107.1 . . ?
H30K C304 H30L 106.8 . . ?
C304 C305 H30M 109.5 . . ?
C304 C305 H30N 109.5 . . ?
H30M C305 H30N 109.5 . . ?
C304 C305 H30O 109.5 . . ?
H30M C305 H30O 109.5 . . ?
H30N C305 H30O 109.5 . . ?
C402 C401 H40A 109.5 . . ?
C402 C401 H40B 109.5 . . ?
H40A C401 H40B 109.5 . . ?
C402 C401 H40C 109.5 . . ?
H40A C401 H40C 109.5 . . ?
H40B C401 H40C 109.5 . . ?
C403 C402 C401 138(3) . . ?
C403 C402 H40D 102.5 . . ?
C401 C402 H40D 102.5 . . ?
C403 C402 H40E 102.5 . . ?
C401 C402 H40E 102.5 . . ?
H40D C402 H40E 104.9 . . ?
C402 C403 C404 136(3) . . ?
C402 C403 H40F 103.2 . . ?
C404 C403 H40F 103.2 . . ?
C402 C403 H40G 103.2 . . ?
C404 C403 H40G 103.2 . . ?
H40F C403 H40G 105.2 . . ?
C405 C404 C403 114(3) . . ?
C405 C404 H40H 108.7 . . ?
C403 C404 H40H 108.7 . . ?
C405 C404 H40I 108.7 . . ?
C403 C404 H40I 108.7 . . ?
H40H C404 H40I 107.6 . . ?
C404 C405 H40J 109.5 . . ?
C404 C405 H40K 109.4 . . ?
H40J C405 H40K 109.5 . . ?
C404 C405 H40L 109.5 . . ?
H40J C405 H40L 109.5 . . ?
H40K C405 H40L 109.5 . . ?

loop_
_geom_bond_atom_site_label_1
_geom_bond_atom_site_label_2
_geom_bond_distance
_geom_bond_site_symmetry_2
_geom_bond_publ_flag
U1 O3 2.203(4) . ?
U1 O2 2.212(4) . ?
U1 O1 2.220(4) . ?
U1 N4 2.260(5) . ?
U1 N2 2.688(5) . ?
U1 N1 2.714(5) . ?
U1 N3 2.752(5) . ?
O1 C9 1.347(8) . ?
O2 C24 1.355(7) . ?
O3 C39 1.351(8) . ?
N1 C1 1.479(8) . ?
N1 C6 1.492(8) . ?
N1 C7 1.496(8) . ?
N2 C3 1.479(8) . ?
N2 C2 1.486(8) . ?
N2 C22 1.495(9) . ?
N3 C4 1.478(9) . ?
N3 C5 1.479(8) . ?
N3 C37 1.504(9) . ?
N4 C52 1.492(8) . ?
N4 C59 1.495(8) . ?
C1 C2 1.517(9) . ?
C1 H1A 0.9900 . ?
C1 H1B 0.9900 . ?
C2 H2A 0.9900 . ?
C2 H2B 0.9900 . ?
C3 C4 1.532(10) . ?
C3 H3A 0.9900 . ?
C3 H3B 0.9900 . ?
C4 H4A 0.9900 . ?
C4 H4B 0.9900 . ?
C5 C6 1.518(9) . ?
C5 H5A 0.9900 . ?
C5 H5B 0.9900 . ?
C6 H6A 0.9900 . ?
C6 H6B 0.9900 . ?
C7 C8 1.519(10) . ?
C7 H7A 0.9900 . ?
C7 H7B 0.9900 . ?
C8 C13 1.378(9) . ?
C8 C9 1.406(10) . ?
C9 C10 1.436(10) . ?
C10 C11 1.390(10) . ?
C10 C14 1.551(11) . ?
C11 C12 1.400(11) . ?
C11 H11A 0.9500 . ?
C12 C13 1.384(10) . ?
C12 C18 1.533(10) . ?
C13 H13A 0.9500 . ?
C14 C16 1.519(11) . ?
C14 C15 1.523(11) . ?
C14 C17 1.532(11) . ?
C15 H15A 0.9800 . ?
C15 H15B 0.9800 . ?
C15 H15C 0.9800 . ?
C16 H16A 0.9800 . ?
C16 H16B 0.9800 . ?
C16 H16C 0.9800 . ?
C17 H17A 0.9800 . ?
C17 H17B 0.9800 . ?
C17 H17C 0.9800 . ?
C18 C20A 1.50(2) . ?
C18 C21A 1.50(2) . ?
C18 C21 1.517(14) . ?
C18 C19 1.526(16) . ?
C18 C20 1.537(15) . ?
C18 C19A 1.59(2) . ?
C19 H19A 0.9800 . ?
C19 H19B 0.9800 . ?
C19 H19C 0.9800 . ?
C20 H20A 0.9800 . ?
C20 H20B 0.9800 . ?
C20 H20C 0.9800 . ?
C21 H21A 0.9800 . ?
C21 H21B 0.9800 . ?
C21 H21C 0.9800 . ?
C19A H19D 0.9800 . ?
C19A H19E 0.9800 . ?
C19A H19F 0.9800 . ?
C20A H20D 0.9800 . ?
C20A H20E 0.9800 . ?
C20A H20F 0.9800 . ?
C21A H21D 0.9800 . ?
C21A H21E 0.9800 . ?
C21A H21F 0.9800 . ?
C22 C23 1.506(9) . ?
C22 H22A 0.9900 . ?
C22 H22B 0.9900 . ?
C23 C28 1.378(9) . ?
C23 C24 1.415(9) . ?
C24 C25 1.416(8) . ?
C25 C26 1.401(8) . ?
C25 C29 1.547(8) . ?
C26 C27 1.391(9) . ?
C26 H26A 0.9500 . ?
C27 C28 1.415(9) . ?
C27 C33 1.517(9) . ?
C28 H28A 0.9500 . ?
C29 C32 1.519(9) . ?
C29 C31 1.526(9) . ?
C29 C30 1.541(9) . ?
C30 H30A 0.9800 . ?
C30 H30B 0.9800 . ?
C30 H30C 0.9800 . ?
C31 H31A 0.9800 . ?
C31 H31B 0.9800 . ?
C31 H31C 0.9800 . ?
C32 H32A 0.9800 . ?
C32 H32B 0.9800 . ?
C32 H32C 0.9800 . ?
C33 C36A 1.50(3) . ?
C33 C36 1.503(10) . ?
C33 C35A 1.50(2) . ?
C33 C35 1.510(11) . ?
C33 C34 1.533(12) . ?
C33 C34A 1.60(2) . ?
C34 H34A 0.9800 . ?
C34 H34B 0.9800 . ?
C34 H34C 0.9800 . ?
C35 H35A 0.9800 . ?
C35 H35B 0.9800 . ?
C35 H35C 0.9800 . ?
C36 H36A 0.9800 . ?
C36 H36B 0.9800 . ?
C36 H36C 0.9800 . ?
C34A H34D 0.9800 . ?
C34A H34E 0.9800 . ?
C34A H34F 0.9800 . ?
C35A H35D 0.9800 . ?
C35A H35E 0.9800 . ?
C35A H35F 0.9800 . ?
C36A H36D 0.9800 . ?
C36A H36E 0.9800 . ?
C36A H36F 0.9800 . ?
C37 C38 1.499(10) . ?
C38 C43 1.373(9) . ?
C38 C39 1.412(10) . ?
C39 C40 1.418(9) . ?
C40 C41 1.399(9) . ?
C40 C44 1.550(10) . ?
C41 C42 1.394(11) . ?
C41 H41A 0.9500 . ?
C42 C43 1.389(10) . ?
C42 C48 1.545(10) . ?
C43 H43A 0.9500 . ?
C44 C46 1.494(11) . ?
C44 C47 1.507(11) . ?
C44 C45 1.534(11) . ?
C45 H45A 0.9800 . ?
C45 H45B 0.9800 . ?
C45 H45C 0.9800 . ?
C46 H46A 0.9800 . ?
C46 H46B 0.9800 . ?
C46 H46C 0.9800 . ?
C47 H47A 0.9800 . ?
C47 H47B 0.9800 . ?
C47 H47C 0.9800 . ?
C48 C49 1.486(12) . ?
C48 C51A 1.49(2) . ?
C48 C50A 1.50(2) . ?
C48 C51 1.527(13) . ?
C48 C50 1.589(12) . ?
C48 C49A 1.66(2) . ?
C49 H49A 0.9800 . ?
C49 H49B 0.9800 . ?
C49 H49C 0.9800 . ?
C50 H50A 0.9800 . ?
C50 H50B 0.9800 . ?
C50 H50C 0.9800 . ?
C51 H51A 0.9800 . ?
C51 H51B 0.9800 . ?
C51 H51C 0.9800 . ?
C49A H49D 0.9800 . ?
C49A H49E 0.9800 . ?
C49A H49F 0.9800 . ?
C50A H50D 0.9800 . ?
C50A H50E 0.9800 . ?
C50A H50F 0.9800 . ?
C51A H51D 0.9800 . ?
C51A H51E 0.9800 . ?
C51A H51F 0.9800 . ?
C52 C65 1.530(9) . ?
C52 C53 1.556(9) . ?
C52 H52A 1.0000 . ?
C53 C54 1.387(9) . ?
C53 C58 1.392(9) . ?
C54 C55 1.389(11) . ?
C54 H54A 0.9500 . ?
C55 C56 1.382(11) . ?
C55 H55A 0.9500 . ?
C56 C57 1.387(10) . ?
C56 H56A 0.9500 . ?
C57 C58 1.376(9) . ?
C57 H57A 0.9500 . ?
C58 C59 1.548(9) . ?
C59 C60 1.534(10) . ?
C59 H59A 1.0000 . ?
C60 C61 1.378(10) . ?
C60 C65 1.400(10) . ?
C61 C62 1.388(12) . ?
C61 H61A 0.9500 . ?
C62 C63 1.355(12) . ?
C62 H62A 0.9500 . ?
C63 C64 1.416(11) . ?
C63 H63A 0.9500 . ?
C64 C65 1.368(10) . ?
C64 H64A 0.9500 . ?
C101 C102 1.39(2) . ?
C101 H10A 0.9800 . ?
C101 H10B 0.9800 . ?
C101 H10C 0.9800 . ?
C102 C103 1.27(2) . ?
C102 H10D 0.9900 . ?
C102 H10E 0.9900 . ?
C103 C104 1.40(2) . ?
C103 H10F 0.9900 . ?
C103 H10G 0.9900 . ?
C104 C105 1.25(2) . ?
C104 H10H 0.9900 . ?
C104 H10I 0.9900 . ?
C105 H10J 0.9800 . ?
C105 H10K 0.9800 . ?
C105 H10L 0.9800 . ?
C201 C202 1.38(2) . ?
C201 H20G 0.9800 . ?
C201 H20H 0.9800 . ?
C201 H20I 0.9800 . ?
C202 C203 1.24(2) . ?
C202 H20J 0.9900 . ?
C202 H20K 0.9900 . ?
C203 C204 1.36(2) . ?
C203 H20L 0.9900 . ?
C203 H20M 0.9900 . ?
C204 C205 1.23(2) . ?
C204 H20N 0.9900 . ?
C204 H20O 0.9900 . ?
C205 H20P 0.9800 . ?
C205 H20Q 0.9800 . ?
C205 H20R 0.9800 . ?
C301 C302 1.44(2) . ?
C301 H30D 0.9800 . ?
C301 H30E 0.9800 . ?
C301 H30F 0.9800 . ?
C302 C303 1.31(2) . ?
C302 H30G 0.9900 . ?
C302 H30H 0.9900 . ?
C303 C304 1.39(2) . ?
C303 H30I 0.9900 . ?
C303 H30J 0.9900 . ?
C304 C305 1.27(2) . ?
C304 H30K 0.9900 . ?
C304 H30L 0.9900 . ?
C305 H30M 0.9800 . ?
C305 H30N 0.9800 . ?
C305 H30O 0.9800 . ?
C401 C402 1.42(2) . ?
C401 H40A 0.9800 . ?
C401 H40B 0.9800 . ?
C401 H40C 0.9800 . ?
C402 C403 1.25(2) . ?
C402 H40D 0.9900 . ?
C402 H40E 0.9900 . ?
C403 C404 1.40(2) . ?
C403 H40F 0.9900 . ?
C403 H40G 0.9900 . ?
C404 C405 1.24(2) . ?
C404 H40H 0.9900 . ?
C404 H40I 0.9900 . ?
C405 H40J 0.9800 . ?
C405 H40K 0.9800 . ?
C405 H40L 0.9800 . ?
